data_7014395
loop_
_publ_author_name
'Wang, Ru'
'Kang, Ling-Chen'
'Xiong, Jing'
'Dou, Xiao-Wei'
'Chen, Xiao-Yu'
'Zuo, Jing-Lin'
'You, Xiao-Zeng'

_publ_section_title
;
 Structures and physical properties of oligomeric and polymeric metal
 complexes based on bis(pyridyl)-substituted TTF ligands and an
 inorganic analogue.
;
_journal_issue 4
_journal_name_full 'Dalton transactions (Cambridge, England : 2003)'
_journal_page_first 919
_journal_page_last 926
_journal_paper_doi 10.1039/c0dt00739k
_journal_volume 40
_journal_year 2011
_chemical_formula_moiety 'C110 H84 B2 Co2 N14 O4 S4'
_chemical_formula_sum 'C110 H84 B2 Co2 N14 O4 S4'
_chemical_formula_weight 1933.67
_chemical_name_systematic
;
?
;
_space_group_IT_number 14
_symmetry_cell_setting monoclinic
_symmetry_space_group_name_Hall '-P 2ybc'
_symmetry_space_group_name_H-M 'P 1 21/c 1'
_atom_sites_solution_hydrogens geom
_atom_sites_solution_primary direct
_atom_sites_solution_secondary difmap
_audit_creation_method SHELXL-97
_cell_angle_alpha 90.00
_cell_angle_beta 116.91(3)
_cell_angle_gamma 90.00
_cell_formula_units_Z 2
_cell_length_a 10.272(7)
_cell_length_b 25.084(15)
_cell_length_c 20.103(10)
_cell_measurement_temperature 291(2)
_cell_volume 4619(5)
_computing_cell_refinement 'Bruker SMART'
_computing_data_collection 'Bruker SMART'
_computing_data_reduction 'Bruker SAINT'
_computing_molecular_graphics 'Bruker SHELXTL'
_computing_publication_material 'Bruker SHELXTL'
_computing_structure_refinement 'SHELXL-97 (Sheldrick, 1997)'
_computing_structure_solution 'SHELXS-97 (Sheldrick, 1990)'
_diffrn_ambient_temperature 291(2)
_diffrn_measured_fraction_theta_full 0.997
_diffrn_measured_fraction_theta_max 0.997
_diffrn_measurement_device_type 'CCD area detector'
_diffrn_measurement_method 'phi and omega scans'
_diffrn_radiation_monochromator graphite
_diffrn_radiation_source 'fine-focus sealed tube'
_diffrn_radiation_type MoK\a
_diffrn_radiation_wavelength 0.71073
_diffrn_reflns_av_R_equivalents 0.0470
_diffrn_reflns_av_sigmaI/netI 0.0725
_diffrn_reflns_limit_h_max 12
_diffrn_reflns_limit_h_min -12
_diffrn_reflns_limit_k_max 30
_diffrn_reflns_limit_k_min -25
_diffrn_reflns_limit_l_max 19
_diffrn_reflns_limit_l_min -24
_diffrn_reflns_number 24239
_diffrn_reflns_theta_full 26.00
_diffrn_reflns_theta_max 26.00
_diffrn_reflns_theta_min 1.98
_exptl_absorpt_coefficient_mu 0.515
_exptl_absorpt_correction_T_max 0.9361
_exptl_absorpt_correction_T_min 0.9315
_exptl_absorpt_correction_type multi-scan
_exptl_absorpt_process_details 'SADABS,2000; Bruker'
_exptl_crystal_colour red
_exptl_crystal_density_diffrn 1.390
_exptl_crystal_density_method 'not measured'
_exptl_crystal_description block
_exptl_crystal_F_000 2004
_exptl_crystal_size_max 0.14
_exptl_crystal_size_mid 0.13
_exptl_crystal_size_min 0.13
_refine_diff_density_max 0.405
_refine_diff_density_min -0.234
_refine_diff_density_rms 0.045
_refine_ls_extinction_method none
_refine_ls_goodness_of_fit_ref 1.006
_refine_ls_hydrogen_treatment constr
_refine_ls_matrix_type full
_refine_ls_number_parameters 614
_refine_ls_number_reflns 9052
_refine_ls_number_restraints 0
_refine_ls_restrained_S_all 1.006
_refine_ls_R_factor_all 0.0959
_refine_ls_R_factor_gt 0.0516
_refine_ls_shift/su_max 0.000
_refine_ls_shift/su_mean 0.000
_refine_ls_structure_factor_coef Fsqd
_refine_ls_weighting_details 'calc w=1/[\s^2^(Fo^2^)+(0.0400P)^2^+0.6600P] where P=(Fo^2^+2Fc^2^)/3'
_refine_ls_weighting_scheme calc
_refine_ls_wR_factor_gt 0.0914
_refine_ls_wR_factor_ref 0.1009
_reflns_number_gt 6229
_reflns_number_total 9052
_reflns_threshold_expression >2sigma(I)
_cod_data_source_file C0DT00739K.TXT
_cod_data_source_block 1
_cod_depositor_comments
;
The following automatic conversions were performed:
'_symmetry_cell_setting' value 'Monoclinic' changed to 'monoclinic'
according to '/home/saulius/struct/CIF-dictionaries/cif_core.dic'
dictionary named 'cif_core.dic' version 2.4.1 from 2010-06-29.

Automatic conversion script
Id: cif_fix_enum 1555 2011-01-17 13:19:09Z saulius 
;
_cod_original_sg_symbol_H-M 'P 21/c'
_cod_database_code 7014395

loop_
_symmetry_equiv_pos_as_xyz
'x, y, z'
'-x, y+1/2, -z+1/2'
'-x, -y, -z'
'x, -y-1/2, z-1/2'

loop_
_atom_site_label
_atom_site_type_symbol
_atom_site_fract_x
_atom_site_fract_y
_atom_site_fract_z
_atom_site_U_iso_or_equiv
_atom_site_adp_type
_atom_site_occupancy
_atom_site_symmetry_multiplicity
_atom_site_calc_flag
_atom_site_refinement_flags
_atom_site_disorder_assembly
_atom_site_disorder_group
B1 B 0.8603(3) 0.84422(12) 0.21261(18) 0.0400(7) Uani 1 1 d . . .
H1A H 0.8752 0.8813 0.2022 0.048 Uiso 1 1 d R . .
C1 C 0.1050(3) 0.62019(12) 0.00632(17) 0.0492(8) Uani 1 1 d . . .
H1 H 0.1024 0.6564 -0.0044 0.059 Uiso 1 1 calc R . .
C2 C 0.2211(3) 0.59948(12) 0.05887(16) 0.0485(8) Uani 1 1 d . . .
C3 C 0.3597(3) 0.62879(12) 0.10170(16) 0.0438(7) Uani 1 1 d . . .
C4 C 0.3749(3) 0.67987(11) 0.09152(15) 0.0428(7) Uani 1 1 d . . .
H4 H 0.2961 0.6995 0.0574 0.051 Uiso 1 1 calc R . .
C5 C 0.5094(3) 0.70427(12) 0.13214(17) 0.0443(7) Uani 1 1 d . . .
H5 H 0.5172 0.7398 0.1212 0.053 Uiso 1 1 calc R . .
C6 C 0.4807(3) 0.60254(11) 0.15647(16) 0.0425(7) Uani 1 1 d . . .
H6 H 0.4769 0.5665 0.1663 0.051 Uiso 1 1 calc R . .
C7 C 0.6044(3) 0.63156(11) 0.19497(17) 0.0491(8) Uani 1 1 d . . .
H7 H 0.6827 0.6142 0.2331 0.059 Uiso 1 1 calc R . .
C8 C 1.3057(3) 0.71225(11) 0.45986(17) 0.0486(7) Uani 1 1 d . . .
H8 H 1.3658 0.7192 0.4375 0.058 Uiso 1 1 calc R . .
C9 C 1.3547(3) 0.67787(11) 0.51948(16) 0.0478(7) Uani 1 1 d . . .
H9 H 1.4452 0.6615 0.5355 0.057 Uiso 1 1 calc R . .
C10 C 1.2738(3) 0.66754(12) 0.55494(18) 0.0491(7) Uani 1 1 d . . .
H10 H 1.3064 0.6437 0.5947 0.059 Uiso 1 1 calc R . .
C11 C 1.1365(3) 0.69396(11) 0.53030(16) 0.0449(7) Uani 1 1 d . . .
H11 H 1.0806 0.6893 0.5556 0.054 Uiso 1 1 calc R . .
C12 C 1.0881(3) 0.72662(11) 0.46799(16) 0.0453(7) Uani 1 1 d . . .
H12 H 0.9961 0.7421 0.4502 0.054 Uiso 1 1 calc R . .
C13 C 1.1704(3) 0.73705(11) 0.43160(17) 0.0446(7) Uani 1 1 d . . .
C14 C 1.1299(3) 0.77636(11) 0.37346(16) 0.0435(7) Uani 1 1 d . . .
C15 C 1.2144(3) 0.81865(11) 0.37422(15) 0.0420(7) Uani 1 1 d . . .
H15 H 1.3091 0.8258 0.4102 0.050 Uiso 1 1 calc R . .
C16 C 1.1339(3) 0.84832(11) 0.31233(16) 0.0412(6) Uani 1 1 d . . .
C17 C 1.1680(3) 0.89654(10) 0.28440(15) 0.0368(6) Uani 1 1 d . . .
C18 C 1.2456(3) 0.93638(12) 0.33487(18) 0.0491(7) Uani 1 1 d . . .
H18 H 1.2695 0.9325 0.3851 0.059 Uiso 1 1 calc R . .
C19 C 1.2875(3) 0.98201(12) 0.31026(17) 0.0474(7) Uani 1 1 d . . .
H19 H 1.3394 1.0087 0.3440 0.057 Uiso 1 1 calc R . .
C20 C 1.2517(3) 0.98778(12) 0.23518(17) 0.0455(7) Uani 1 1 d . . .
H20 H 1.2797 1.0183 0.2187 0.055 Uiso 1 1 calc R . .
C21 C 1.1741(3) 0.94794(11) 0.18471(18) 0.0468(7) Uani 1 1 d . . .
H21 H 1.1501 0.9518 0.1345 0.056 Uiso 1 1 calc R . .
C22 C 1.1322(3) 0.90231(12) 0.20932(17) 0.0460(7) Uani 1 1 d . . .
H22 H 1.0802 0.8757 0.1755 0.055 Uiso 1 1 calc R . .
C23 C 0.8315(3) 0.64424(12) 0.10414(17) 0.0478(8) Uani 1 1 d . . .
H23 H 0.9111 0.6522 0.1495 0.057 Uiso 1 1 calc R . .
C24 C 0.7906(3) 0.59218(11) 0.08063(17) 0.0456(7) Uani 1 1 d . . .
H24 H 0.8416 0.5646 0.1128 0.055 Uiso 1 1 calc R . .
C25 C 0.6809(3) 0.57966(13) 0.01366(18) 0.0515(8) Uani 1 1 d . . .
H25 H 0.6581 0.5440 0.0009 0.062 Uiso 1 1 calc R . .
C26 C 0.6041(3) 0.61772(12) -0.03494(17) 0.0474(7) Uani 1 1 d . . .
H26 H 0.5294 0.6086 -0.0814 0.057 Uiso 1 1 calc R . .
C27 C 0.6366(3) 0.67068(11) -0.01548(16) 0.0435(7) Uani 1 1 d . . .
H27 H 0.5862 0.6974 -0.0495 0.052 Uiso 1 1 calc R . .
C28 C 0.7454(3) 0.68386(12) 0.05537(16) 0.0454(7) Uani 1 1 d . . .
C29 C 0.7685(3) 0.74022(13) 0.07644(18) 0.0507(7) Uani 1 1 d . . .
C30 C 0.7506(3) 0.78241(11) 0.02900(18) 0.0486(7) Uani 1 1 d . . .
H30 H 0.7262 0.7800 -0.0215 0.058 Uiso 1 1 calc R . .
C31 C 0.7749(3) 0.82814(11) 0.06934(16) 0.0422(7) Uani 1 1 d . . .
C32 C 0.7644(3) 0.88310(12) 0.04476(16) 0.0446(7) Uani 1 1 d . . .
C33 C 0.8215(3) 0.89609(11) -0.00402(17) 0.0461(7) Uani 1 1 d . . .
H33 H 0.8644 0.8698 -0.0203 0.055 Uiso 1 1 calc R . .
C34 C 0.8145(3) 0.94832(11) -0.02850(16) 0.0443(7) Uani 1 1 d . . .
H34 H 0.8527 0.9570 -0.0611 0.053 Uiso 1 1 calc R . .
C35 C 0.7504(3) 0.98757(12) -0.00421(17) 0.0496(8) Uani 1 1 d . . .
H35 H 0.7457 1.0225 -0.0206 0.060 Uiso 1 1 calc R . .
C36 C 0.6933(3) 0.97457(11) 0.04456(17) 0.0444(7) Uani 1 1 d . . .
H36 H 0.6504 1.0008 0.0608 0.053 Uiso 1 1 calc R . .
C37 C 0.7003(3) 0.92234(11) 0.06905(15) 0.0421(7) Uani 1 1 d . . .
H37 H 0.6621 0.9136 0.1017 0.051 Uiso 1 1 calc R . .
C38 C 0.5425(3) 0.71914(11) 0.31232(16) 0.0456(7) Uani 1 1 d . . .
H38 H 0.6426 0.7130 0.3351 0.055 Uiso 1 1 calc R . .
C39 C 0.4493(3) 0.68265(11) 0.32089(16) 0.0418(7) Uani 1 1 d . . .
H39 H 0.4872 0.6521 0.3494 0.050 Uiso 1 1 calc R . .
C40 C 0.2997(3) 0.69180(11) 0.28682(16) 0.0435(7) Uani 1 1 d . . .
H40 H 0.2374 0.6674 0.2926 0.052 Uiso 1 1 calc R . .
C41 C 0.2432(3) 0.73744(12) 0.24417(17) 0.0454(7) Uani 1 1 d . . .
H41 H 0.1430 0.7436 0.2214 0.054 Uiso 1 1 calc R . .
C42 C 0.3363(3) 0.77392(11) 0.23559(16) 0.0419(6) Uani 1 1 d . . .
H42 H 0.2985 0.8045 0.2071 0.050 Uiso 1 1 calc R . .
C43 C 0.4860(3) 0.76477(12) 0.26966(17) 0.0483(7) Uani 1 1 d . . .
C44 C 0.5731(3) 0.80568(12) 0.26020(18) 0.0476(7) Uani 1 1 d . . .
C45 C 0.5529(3) 0.85960(12) 0.25849(16) 0.0453(7) Uani 1 1 d . . .
H45 H 0.4796 0.8770 0.2650 0.054 Uiso 1 1 calc R . .
C46 C 0.6569(3) 0.88327(11) 0.24571(17) 0.0452(7) Uani 1 1 d . . .
C47 C 0.6893(3) 0.93850(11) 0.23958(16) 0.0427(7) Uani 1 1 d . . .
C48 C 0.5682(3) 0.97094(11) 0.20182(16) 0.0417(7) Uani 1 1 d . . .
H48 H 0.4749 0.9563 0.1813 0.050 Uiso 1 1 calc R . .
C49 C 0.5865(3) 1.02520(12) 0.19473(17) 0.0485(7) Uani 1 1 d . . .
H49 H 0.5054 1.0469 0.1695 0.058 Uiso 1 1 calc R . .
C50 C 0.7259(3) 1.04702(12) 0.22539(17) 0.0498(8) Uani 1 1 d . . .
H50 H 0.7381 1.0833 0.2206 0.060 Uiso 1 1 calc R . .
C51 C 0.8471(3) 1.01458(11) 0.26316(16) 0.0444(7) Uani 1 1 d . . .
H51 H 0.9404 1.0292 0.2837 0.053 Uiso 1 1 calc R . .
C52 C 0.8288(3) 0.96032(12) 0.27025(18) 0.0508(8) Uani 1 1 d . . .
H52 H 0.9098 0.9386 0.2955 0.061 Uiso 1 1 calc R . .
C53 C 0.9435(3) 0.64786(12) 0.32511(17) 0.0438(7) Uani 1 1 d . . .
C54 C 1.0268(3) 0.60188(11) 0.36880(17) 0.0485(7) Uani 1 1 d . . .
H54A H 1.0175 0.5729 0.3358 0.073 Uiso 1 1 calc R . .
H54B H 0.9896 0.5912 0.4028 0.073 Uiso 1 1 calc R . .
H54C H 1.1278 0.6115 0.3964 0.073 Uiso 1 1 calc R . .
C55 C 0.0350(3) 0.52328(11) 0.00520(15) 0.0385(6) Uani 1 1 d . . .
Co1 Co 0.81521(4) 0.727582(14) 0.24670(2) 0.03865(11) Uani 1 1 d . . .
N1 N 0.9982(2) 0.77901(9) 0.31285(14) 0.0471(6) Uani 1 1 d . . .
N2 N 1.0005(2) 0.82360(8) 0.27475(12) 0.0330(5) Uani 1 1 d . . .
N3 N 0.8061(2) 0.75891(9) 0.14583(13) 0.0424(6) Uani 1 1 d . . .
N4 N 0.8116(2) 0.81232(9) 0.14142(13) 0.0425(6) Uani 1 1 d . . .
N5 N 0.6894(2) 0.79536(9) 0.24790(12) 0.0384(5) Uani 1 1 d . . .
N6 N 0.7400(2) 0.84346(9) 0.23908(13) 0.0379(5) Uani 1 1 d . . .
N7 N 0.6234(2) 0.68255(9) 0.18301(13) 0.0400(5) Uani 1 1 d . . .
O1 O 0.8557(2) 0.67319(7) 0.34034(10) 0.0408(4) Uani 1 1 d . . .
O2 O 0.9634(2) 0.66465(7) 0.27249(11) 0.0453(5) Uani 1 1 d . . .
S1 S -0.04518(8) 0.58079(3) -0.04395(4) 0.0580(2) Uani 1 1 d . . .
S2 S 0.21437(8) 0.53228(3) 0.07293(4) 0.0501(2) Uani 1 1 d . . .

loop_
_atom_site_aniso_label
_atom_site_aniso_U_11
_atom_site_aniso_U_22
_atom_site_aniso_U_33
_atom_site_aniso_U_23
_atom_site_aniso_U_13
_atom_site_aniso_U_12
B1 0.0349(15) 0.0309(17) 0.0440(19) 0.0052(13) 0.0090(14) -0.0093(12)
C1 0.0370(15) 0.0385(16) 0.0509(19) -0.0008(13) 0.0014(14) -0.0127(12)
C2 0.0448(16) 0.0411(17) 0.0405(17) -0.0124(13) 0.0026(13) -0.0174(13)
C3 0.0400(15) 0.0471(18) 0.0408(17) -0.0128(13) 0.0152(13) -0.0163(13)
C4 0.0400(15) 0.0465(18) 0.0355(16) -0.0037(12) 0.0116(12) -0.0073(13)
C5 0.0377(15) 0.0439(17) 0.0464(17) -0.0003(13) 0.0146(14) -0.0054(12)
C6 0.0378(15) 0.0386(16) 0.0451(17) 0.0018(12) 0.0134(13) -0.0151(12)
C7 0.0340(14) 0.0386(16) 0.0461(18) 0.0008(13) -0.0069(13) -0.0088(12)
C8 0.0504(17) 0.0427(16) 0.0406(16) 0.0083(13) 0.0100(14) -0.0054(13)
C9 0.0491(16) 0.0416(17) 0.0386(16) 0.0126(13) 0.0076(14) -0.0070(13)
C10 0.0442(16) 0.0415(16) 0.0505(19) 0.0044(13) 0.0116(14) -0.0100(13)
C11 0.0386(15) 0.0427(16) 0.0458(17) -0.0031(13) 0.0125(13) -0.0133(12)
C12 0.0409(15) 0.0443(17) 0.0419(16) -0.0025(13) 0.0111(13) -0.0124(13)
C13 0.0405(15) 0.0375(16) 0.0492(18) 0.0017(13) 0.0145(14) -0.0111(12)
C14 0.0386(14) 0.0411(16) 0.0406(16) 0.0001(13) 0.0088(12) -0.0062(12)
C15 0.0344(14) 0.0438(16) 0.0383(16) -0.0125(12) 0.0081(12) -0.0200(12)
C16 0.0353(14) 0.0416(16) 0.0398(16) -0.0066(12) 0.0111(13) -0.0101(12)
C17 0.0255(12) 0.0386(15) 0.0421(16) -0.0050(12) 0.0118(12) -0.0086(11)
C18 0.0416(16) 0.0463(17) 0.0505(19) -0.0049(14) 0.0130(14) -0.0117(13)
C19 0.0408(15) 0.0502(18) 0.0479(18) -0.0098(14) 0.0172(14) -0.0124(13)
C20 0.0438(16) 0.0412(16) 0.0477(18) 0.0127(13) 0.0174(14) -0.0012(13)
C21 0.0424(16) 0.0372(16) 0.0540(19) 0.0123(13) 0.0158(15) 0.0014(13)
C22 0.0456(16) 0.0407(16) 0.0448(18) 0.0053(13) 0.0144(14) -0.0008(13)
C23 0.0505(17) 0.0503(18) 0.0469(18) -0.0144(14) 0.0258(15) 0.0171(14)
C24 0.0515(17) 0.0412(17) 0.0443(17) -0.0042(13) 0.0218(14) 0.0133(13)
C25 0.0513(18) 0.0427(17) 0.0518(19) -0.0160(14) 0.0156(15) -0.0111(14)
C26 0.0459(16) 0.0524(18) 0.0418(17) -0.0218(14) 0.0180(14) -0.0150(14)
C27 0.0432(15) 0.0364(15) 0.0464(17) -0.0158(13) 0.0164(13) 0.0043(12)
C28 0.0353(14) 0.0475(17) 0.0455(17) -0.0154(13) 0.0113(13) -0.0063(12)
C29 0.0440(16) 0.0538(19) 0.0465(18) -0.0049(14) 0.0136(14) -0.0003(14)
C30 0.0440(16) 0.0426(17) 0.0527(19) 0.0058(14) 0.0160(14) 0.0159(13)
C31 0.0420(15) 0.0334(14) 0.0396(16) 0.0033(12) 0.0084(13) 0.0023(12)
C32 0.0457(16) 0.0468(17) 0.0355(16) 0.0137(13) 0.0133(13) 0.0075(13)
C33 0.0481(17) 0.0407(16) 0.0497(18) 0.0156(13) 0.0222(15) 0.0183(13)
C34 0.0494(16) 0.0449(17) 0.0365(16) 0.0156(12) 0.0175(13) 0.0130(13)
C35 0.0520(18) 0.0422(17) 0.0521(19) 0.0202(14) 0.0214(15) 0.0180(13)
C36 0.0387(14) 0.0404(16) 0.0459(17) 0.0128(13) 0.0118(13) 0.0112(12)
C37 0.0359(14) 0.0433(16) 0.0352(15) 0.0208(12) 0.0056(12) 0.0115(12)
C38 0.0438(15) 0.0455(17) 0.0464(18) -0.0047(13) 0.0195(14) -0.0106(13)
C39 0.0384(15) 0.0467(17) 0.0433(17) -0.0143(13) 0.0211(13) -0.0154(12)
C40 0.0404(15) 0.0456(16) 0.0482(17) -0.0188(14) 0.0232(13) -0.0166(13)
C41 0.0353(14) 0.0469(18) 0.0524(18) -0.0097(14) 0.0185(13) -0.0062(12)
C42 0.0361(14) 0.0450(16) 0.0416(16) -0.0043(13) 0.0150(12) 0.0006(12)
C43 0.0398(15) 0.0459(18) 0.0498(18) -0.0096(14) 0.0120(14) -0.0084(13)
C44 0.0349(15) 0.0459(18) 0.0562(19) -0.0073(14) 0.0155(14) -0.0034(13)
C45 0.0443(16) 0.0504(19) 0.0357(16) -0.0064(13) 0.0133(13) 0.0041(13)
C46 0.0455(16) 0.0427(16) 0.0432(18) -0.0107(13) 0.0165(14) -0.0022(13)
C47 0.0458(16) 0.0412(16) 0.0395(17) -0.0058(12) 0.0177(13) -0.0008(13)
C48 0.0427(15) 0.0419(16) 0.0456(17) 0.0070(13) 0.0244(14) 0.0072(13)
C49 0.0466(17) 0.0448(17) 0.0438(18) 0.0148(13) 0.0114(14) 0.0159(14)
C50 0.065(2) 0.0362(16) 0.0464(19) 0.0026(13) 0.0242(17) -0.0041(14)
C51 0.0447(16) 0.0388(16) 0.0473(18) -0.0146(13) 0.0188(14) -0.0109(13)
C52 0.0522(17) 0.0486(18) 0.0520(19) -0.0143(14) 0.0238(15) -0.0166(14)
C53 0.0409(16) 0.0398(16) 0.0435(18) -0.0032(13) 0.0126(14) -0.0094(13)
C54 0.0492(17) 0.0433(17) 0.0457(18) 0.0015(13) 0.0151(14) 0.0011(14)
C55 0.0367(14) 0.0391(15) 0.0367(15) -0.0054(12) 0.0138(12) -0.0099(11)
Co1 0.03044(18) 0.0346(2) 0.0488(2) -0.00225(16) 0.01615(17) -0.01030(15)
N1 0.0367(12) 0.0416(14) 0.0507(15) 0.0081(11) 0.0091(11) -0.0131(10)
N2 0.0341(11) 0.0304(12) 0.0383(13) -0.0028(9) 0.0199(10) -0.0137(9)
N3 0.0419(13) 0.0347(13) 0.0438(14) -0.0021(10) 0.0135(11) -0.0015(10)
N4 0.0351(12) 0.0407(14) 0.0424(14) 0.0006(11) 0.0095(11) -0.0072(10)
N5 0.0346(11) 0.0393(12) 0.0356(13) -0.0055(10) 0.0111(10) -0.0086(10)
N6 0.0326(11) 0.0345(13) 0.0393(13) -0.0036(9) 0.0098(10) -0.0090(9)
N7 0.0347(12) 0.0345(13) 0.0428(14) -0.0032(10) 0.0104(11) -0.0090(10)
O1 0.0448(11) 0.0367(10) 0.0360(11) -0.0074(8) 0.0138(9) -0.0104(9)
O2 0.0388(10) 0.0429(11) 0.0418(12) 0.0022(9) 0.0073(9) -0.0032(8)
S1 0.0456(4) 0.0478(5) 0.0443(4) 0.0122(3) -0.0115(3) -0.0184(3)
S2 0.0434(4) 0.0415(4) 0.0440(4) 0.0031(3) 0.0008(3) -0.0159(3)

loop_
_atom_type_symbol
_atom_type_description
_atom_type_scat_dispersion_real
_atom_type_scat_dispersion_imag
_atom_type_scat_source
C C 0.0033 0.0016 'International Tables Vol C Tables 4.2.6.8 and 6.1.1.4'
H H 0.0000 0.0000 'International Tables Vol C Tables 4.2.6.8 and 6.1.1.4'
B B 0.0013 0.0007 'International Tables Vol C Tables 4.2.6.8 and 6.1.1.4'
Co Co 0.3494 0.9721 'International Tables Vol C Tables 4.2.6.8 and 6.1.1.4'
N N 0.0061 0.0033 'International Tables Vol C Tables 4.2.6.8 and 6.1.1.4'
O O 0.0106 0.0060 'International Tables Vol C Tables 4.2.6.8 and 6.1.1.4'
S S 0.1246 0.1234 'International Tables Vol C Tables 4.2.6.8 and 6.1.1.4'

loop_
_geom_angle_atom_site_label_1
_geom_angle_atom_site_label_2
_geom_angle_atom_site_label_3
_geom_angle
_geom_angle_site_symmetry_1
_geom_angle_site_symmetry_3
_geom_angle_publ_flag
N2 B1 N4 112.7(2) . . ?
N2 B1 N6 108.8(2) . . ?
N4 B1 N6 110.1(2) . . ?
N2 B1 H1A 108.6 . . ?
N4 B1 H1A 108.5 . . ?
N6 B1 H1A 108.1 . . ?
C2 C1 S1 120.0(2) . . ?
C2 C1 H1 120.0 . . ?
S1 C1 H1 120.0 . . ?
C1 C2 C3 124.3(3) . . ?
C1 C2 S2 116.0(2) . . ?
C3 C2 S2 119.4(2) . . ?
C4 C3 C6 117.1(2) . . ?
C4 C3 C2 122.8(3) . . ?
C6 C3 C2 120.1(3) . . ?
C3 C4 C5 119.6(3) . . ?
C3 C4 H4 120.2 . . ?
C5 C4 H4 120.2 . . ?
N7 C5 C4 126.2(3) . . ?
N7 C5 H5 116.9 . . ?
C4 C5 H5 116.9 . . ?
C7 C6 C3 117.7(3) . . ?
C7 C6 H6 121.2 . . ?
C3 C6 H6 121.2 . . ?
N7 C7 C6 125.9(3) . . ?
N7 C7 H7 117.1 . . ?
C6 C7 H7 117.1 . . ?
C9 C8 C13 122.8(3) . . ?
C9 C8 H8 118.6 . . ?
C13 C8 H8 118.6 . . ?
C10 C9 C8 121.0(3) . . ?
C10 C9 H9 119.5 . . ?
C8 C9 H9 119.5 . . ?
C9 C10 C11 118.5(3) . . ?
C9 C10 H10 120.7 . . ?
C11 C10 H10 120.7 . . ?
C12 C11 C10 118.8(3) . . ?
C12 C11 H11 120.6 . . ?
C10 C11 H11 120.6 . . ?
C13 C12 C11 122.6(3) . . ?
C13 C12 H12 118.7 . . ?
C11 C12 H12 118.7 . . ?
C12 C13 C8 116.2(3) . . ?
C12 C13 C14 122.9(3) . . ?
C8 C13 C14 120.4(3) . . ?
N1 C14 C15 110.1(3) . . ?
N1 C14 C13 124.7(2) . . ?
C15 C14 C13 125.1(3) . . ?
C16 C15 C14 107.1(2) . . ?
C16 C15 H15 126.5 . . ?
C14 C15 H15 126.5 . . ?
C15 C16 N2 107.3(2) . . ?
C15 C16 C17 131.3(2) . . ?
N2 C16 C17 121.4(2) . . ?
C18 C17 C22 120.0(3) . . ?
C18 C17 C16 118.6(3) . . ?
C22 C17 C16 121.3(2) . . ?
C17 C18 C19 120.0(3) . . ?
C17 C18 H18 120.0 . . ?
C19 C18 H18 120.0 . . ?
C20 C19 C18 120.0(3) . . ?
C20 C19 H19 120.0 . . ?
C18 C19 H19 120.0 . . ?
C19 C20 C21 120.0(3) . . ?
C19 C20 H20 120.0 . . ?
C21 C20 H20 120.0 . . ?
C20 C21 C22 120.0(3) . . ?
C20 C21 H21 120.0 . . ?
C22 C21 H21 120.0 . . ?
C21 C22 C17 120.0(3) . . ?
C21 C22 H22 120.0 . . ?
C17 C22 H22 120.0 . . ?
C24 C23 C28 115.7(3) . . ?
C24 C23 H23 122.2 . . ?
C28 C23 H23 122.2 . . ?
C25 C24 C23 123.2(3) . . ?
C25 C24 H24 118.4 . . ?
C23 C24 H24 118.4 . . ?
C26 C25 C24 121.0(3) . . ?
C26 C25 H25 119.5 . . ?
C24 C25 H25 119.5 . . ?
C25 C26 C27 119.5(3) . . ?
C25 C26 H26 120.3 . . ?
C27 C26 H26 120.3 . . ?
C26 C27 C28 119.7(3) . . ?
C26 C27 H27 120.1 . . ?
C28 C27 H27 120.1 . . ?
C27 C28 C23 120.6(3) . . ?
C27 C28 C29 118.3(3) . . ?
C23 C28 C29 121.1(3) . . ?
N3 C29 C30 109.5(3) . . ?
N3 C29 C28 124.5(3) . . ?
C30 C29 C28 126.0(3) . . ?
C31 C30 C29 107.7(3) . . ?
C31 C30 H30 126.2 . . ?
C29 C30 H30 126.2 . . ?
C30 C31 N4 105.8(2) . . ?
C30 C31 C32 129.2(3) . . ?
N4 C31 C32 125.0(3) . . ?
C33 C32 C37 120.0(3) . . ?
C33 C32 C31 118.2(3) . . ?
C37 C32 C31 121.8(3) . . ?
C32 C33 C34 120.0(3) . . ?
C32 C33 H33 120.0 . . ?
C34 C33 H33 120.0 . . ?
C35 C34 C33 120.0(3) . . ?
C35 C34 H34 120.0 . . ?
C33 C34 H34 120.0 . . ?
C34 C35 C36 120.0(3) . . ?
C34 C35 H35 120.0 . . ?
C36 C35 H35 120.0 . . ?
C35 C36 C37 120.0(3) . . ?
C35 C36 H36 120.0 . . ?
C37 C36 H36 120.0 . . ?
C36 C37 C32 120.0(3) . . ?
C36 C37 H37 120.0 . . ?
C32 C37 H37 120.0 . . ?
C39 C38 C43 120.0(3) . . ?
C39 C38 H38 120.0 . . ?
C43 C38 H38 120.0 . . ?
C38 C39 C40 120.0(3) . . ?
C38 C39 H39 120.0 . . ?
C40 C39 H39 120.0 . . ?
C41 C40 C39 120.0(3) . . ?
C41 C40 H40 120.0 . . ?
C39 C40 H40 120.0 . . ?
C40 C41 C42 120.0(3) . . ?
C40 C41 H41 120.0 . . ?
C42 C41 H41 120.0 . . ?
C43 C42 C41 120.0(3) . . ?
C43 C42 H42 120.0 . . ?
C41 C42 H42 120.0 . . ?
C42 C43 C38 120.0(3) . . ?
C42 C43 C44 115.8(3) . . ?
C38 C43 C44 124.1(3) . . ?
N5 C44 C45 108.8(3) . . ?
N5 C44 C43 123.1(3) . . ?
C45 C44 C43 128.0(3) . . ?
C46 C45 C44 108.5(3) . . ?
C46 C45 H45 125.8 . . ?
C44 C45 H45 125.8 . . ?
C45 C46 N6 106.4(3) . . ?
C45 C46 C47 132.4(3) . . ?
N6 C46 C47 121.2(3) . . ?
C48 C47 C52 120.0(3) . . ?
C48 C47 C46 115.1(3) . . ?
C52 C47 C46 124.8(3) . . ?
C49 C48 C47 120.0(3) . . ?
C49 C48 H48 120.0 . . ?
C47 C48 H48 120.0 . . ?
C48 C49 C50 120.0(3) . . ?
C48 C49 H49 120.0 . . ?
C50 C49 H49 120.0 . . ?
C49 C50 C51 120.0(3) . . ?
C49 C50 H50 120.0 . . ?
C51 C50 H50 120.0 . . ?
C52 C51 C50 120.0(3) . . ?
C52 C51 H51 120.0 . . ?
C50 C51 H51 120.0 . . ?
C51 C52 C47 120.0(3) . . ?
C51 C52 H52 120.0 . . ?
C47 C52 H52 120.0 . . ?
O2 C53 O1 116.9(3) . . ?
O2 C53 C54 120.1(3) . . ?
O1 C53 C54 122.9(3) . . ?
O2 C53 Co1 55.75(15) . . ?
O1 C53 Co1 61.20(15) . . ?
C54 C53 Co1 175.6(2) . . ?
C53 C54 H54A 109.5 . . ?
C53 C54 H54B 109.5 . . ?
H54A C54 H54B 109.5 . . ?
C53 C54 H54C 109.5 . . ?
H54A C54 H54C 109.5 . . ?
H54B C54 H54C 109.5 . . ?
C55 C55 S1 123.7(3) 3_565 . ?
C55 C55 S2 122.7(3) 3_565 . ?
S1 C55 S2 113.58(15) . . ?
O2 Co1 N7 96.92(9) . . ?
O2 Co1 N3 103.16(9) . . ?
N7 Co1 N3 89.60(10) . . ?
O2 Co1 N5 166.53(8) . . ?
N7 Co1 N5 91.66(10) . . ?
N3 Co1 N5 87.20(9) . . ?
O2 Co1 N1 88.01(10) . . ?
N7 Co1 N1 174.77(10) . . ?
N3 Co1 N1 90.96(10) . . ?
N5 Co1 N1 83.17(10) . . ?
O2 Co1 O1 59.08(8) . . ?
N7 Co1 O1 87.18(9) . . ?
N3 Co1 O1 161.31(8) . . ?
N5 Co1 O1 111.28(9) . . ?
N1 Co1 O1 93.91(9) . . ?
O2 Co1 C53 29.35(9) . . ?
N7 Co1 C53 92.00(10) . . ?
N3 Co1 C53 132.22(10) . . ?
N5 Co1 C53 140.41(10) . . ?
N1 Co1 C53 91.48(10) . . ?
O1 Co1 C53 29.73(8) . . ?
C14 N1 N2 106.4(2) . . ?
C14 N1 Co1 139.42(19) . . ?
N2 N1 Co1 111.99(16) . . ?
N1 N2 C16 109.1(2) . . ?
N1 N2 B1 119.7(2) . . ?
C16 N2 B1 129.8(2) . . ?
N4 N3 C29 106.1(2) . . ?
N4 N3 Co1 116.35(17) . . ?
C29 N3 Co1 136.2(2) . . ?
N3 N4 C31 110.8(2) . . ?
N3 N4 B1 118.0(2) . . ?
C31 N4 B1 131.1(2) . . ?
C44 N5 N6 106.1(2) . . ?
C44 N5 Co1 137.96(19) . . ?
N6 N5 Co1 115.80(17) . . ?
N5 N6 C46 110.2(2) . . ?
N5 N6 B1 117.9(2) . . ?
C46 N6 B1 131.1(2) . . ?
C5 N7 C7 113.5(2) . . ?
C5 N7 Co1 121.34(19) . . ?
C7 N7 Co1 124.99(18) . . ?
C53 O1 Co1 89.07(18) . . ?
C53 O2 Co1 94.90(19) . . ?
C1 S1 C55 94.29(14) . . ?
C2 S2 C55 96.07(13) . . ?

loop_
_geom_bond_atom_site_label_1
_geom_bond_atom_site_label_2
_geom_bond_distance
_geom_bond_site_symmetry_2
_geom_bond_publ_flag
B1 N2 1.508(4) . ?
B1 N4 1.513(4) . ?
B1 N6 1.551(4) . ?
B1 H1A 0.9800 . ?
C1 C2 1.292(4) . ?
C1 S1 1.722(3) . ?
C1 H1 0.9300 . ?
C2 C3 1.483(4) . ?
C2 S2 1.716(3) . ?
C3 C4 1.318(4) . ?
C3 C6 1.397(4) . ?
C4 C5 1.389(4) . ?
C4 H4 0.9300 . ?
C5 N7 1.277(4) . ?
C5 H5 0.9300 . ?
C6 C7 1.361(4) . ?
C6 H6 0.9300 . ?
C7 N7 1.332(4) . ?
C7 H7 0.9300 . ?
C8 C9 1.374(4) . ?
C8 C13 1.389(4) . ?
C8 H8 0.9300 . ?
C9 C10 1.342(4) . ?
C9 H9 0.9300 . ?
C10 C11 1.429(4) . ?
C10 H10 0.9300 . ?
C11 C12 1.387(4) . ?
C11 H11 0.9300 . ?
C12 C13 1.370(4) . ?
C12 H12 0.9300 . ?
C13 C14 1.439(4) . ?
C14 N1 1.352(4) . ?
C14 C15 1.366(4) . ?
C15 C16 1.362(4) . ?
C15 H15 0.9300 . ?
C16 N2 1.377(3) . ?
C16 C17 1.442(4) . ?
C17 C18 1.390(4) . ?
C17 C22 1.390(4) . ?
C18 C19 1.390(4) . ?
C18 H18 0.9300 . ?
C19 C20 1.390(4) . ?
C19 H19 0.9300 . ?
C20 C21 1.390(4) . ?
C20 H20 0.9300 . ?
C21 C22 1.390(4) . ?
C21 H21 0.9300 . ?
C22 H22 0.9300 . ?
C23 C24 1.387(4) . ?
C23 C28 1.395(4) . ?
C23 H23 0.9300 . ?
C24 C25 1.345(4) . ?
C24 H24 0.9300 . ?
C25 C26 1.338(4) . ?
C25 H25 0.9300 . ?
C26 C27 1.383(4) . ?
C26 H26 0.9300 . ?
C27 C28 1.395(4) . ?
C27 H27 0.9300 . ?
C28 C29 1.464(4) . ?
C29 N3 1.352(4) . ?
C29 C30 1.380(4) . ?
C30 C31 1.361(4) . ?
C30 H30 0.9300 . ?
C31 N4 1.380(4) . ?
C31 C32 1.452(4) . ?
C32 C33 1.390(4) . ?
C32 C37 1.390(4) . ?
C33 C34 1.390(4) . ?
C33 H33 0.9300 . ?
C34 C35 1.390(4) . ?
C34 H34 0.9300 . ?
C35 C36 1.390(4) . ?
C35 H35 0.9300 . ?
C36 C37 1.390(4) . ?
C36 H36 0.9300 . ?
C37 H37 0.9300 . ?
C38 C39 1.390(4) . ?
C38 C43 1.390(4) . ?
C38 H38 0.9300 . ?
C39 C40 1.390(4) . ?
C39 H39 0.9300 . ?
C40 C41 1.390(4) . ?
C40 H40 0.9300 . ?
C41 C42 1.390(4) . ?
C41 H41 0.9300 . ?
C42 C43 1.390(4) . ?
C42 H42 0.9300 . ?
C43 C44 1.430(4) . ?
C44 N5 1.349(4) . ?
C44 C45 1.366(4) . ?
C45 C46 1.345(4) . ?
C45 H45 0.9300 . ?
C46 N6 1.359(4) . ?
C46 C47 1.443(4) . ?
C47 C48 1.390(4) . ?
C47 C52 1.390(4) . ?
C48 C49 1.390(4) . ?
C48 H48 0.9300 . ?
C49 C50 1.390(4) . ?
C49 H49 0.9300 . ?
C50 C51 1.390(4) . ?
C50 H50 0.9300 . ?
C51 C52 1.390(4) . ?
C51 H51 0.9300 . ?
C52 H52 0.9300 . ?
C53 O2 1.238(4) . ?
C53 O1 1.249(3) . ?
C53 C54 1.468(4) . ?
C53 Co1 2.518(3) . ?
C54 H54A 0.9600 . ?
C54 H54B 0.9600 . ?
C54 H54C 0.9600 . ?
C55 C55 1.338(5) 3_565 ?
C55 S1 1.732(3) . ?
C55 S2 1.740(3) . ?
Co1 O2 2.089(2) . ?
Co1 N7 2.124(2) . ?
Co1 N3 2.137(3) . ?
Co1 N5 2.142(3) . ?
Co1 N1 2.169(2) . ?
Co1 O1 2.207(2) . ?
N1 N2 1.362(3) . ?
N3 N4 1.346(3) . ?
N5 N6 1.357(3) . ?

loop_
_geom_torsion_atom_site_label_1
_geom_torsion_atom_site_label_2
_geom_torsion_atom_site_label_3
_geom_torsion_atom_site_label_4
_geom_torsion
_geom_torsion_site_symmetry_1
_geom_torsion_site_symmetry_2
_geom_torsion_site_symmetry_3
_geom_torsion_site_symmetry_4
_geom_torsion_publ_flag
S1 C1 C2 C3 175.3(2) . . . . ?
S1 C1 C2 S2 0.8(4) . . . . ?
C1 C2 C3 C4 2.6(5) . . . . ?
S2 C2 C3 C4 176.9(2) . . . . ?
C1 C2 C3 C6 -178.5(3) . . . . ?
S2 C2 C3 C6 -4.2(4) . . . . ?
C6 C3 C4 C5 3.0(4) . . . . ?
C2 C3 C4 C5 -178.1(3) . . . . ?
C3 C4 C5 N7 -3.7(5) . . . . ?
C4 C3 C6 C7 0.1(4) . . . . ?
C2 C3 C6 C7 -178.9(3) . . . . ?
C3 C6 C7 N7 -3.3(5) . . . . ?
C13 C8 C9 C10 -1.7(5) . . . . ?
C8 C9 C10 C11 -1.3(4) . . . . ?
C9 C10 C11 C12 3.9(4) . . . . ?
C10 C11 C12 C13 -3.9(4) . . . . ?
C11 C12 C13 C8 1.0(4) . . . . ?
C11 C12 C13 C14 -171.3(3) . . . . ?
C9 C8 C13 C12 1.8(4) . . . . ?
C9 C8 C13 C14 174.4(3) . . . . ?
C12 C13 C14 N1 -51.9(5) . . . . ?
C8 C13 C14 N1 136.1(3) . . . . ?
C12 C13 C14 C15 122.8(3) . . . . ?
C8 C13 C14 C15 -49.2(5) . . . . ?
N1 C14 C15 C16 -0.4(4) . . . . ?
C13 C14 C15 C16 -175.7(3) . . . . ?
C14 C15 C16 N2 0.2(3) . . . . ?
C14 C15 C16 C17 -179.2(3) . . . . ?
C15 C16 C17 C18 -40.6(5) . . . . ?
N2 C16 C17 C18 140.1(3) . . . . ?
C15 C16 C17 C22 135.7(3) . . . . ?
N2 C16 C17 C22 -43.7(4) . . . . ?
C22 C17 C18 C19 0.0(4) . . . . ?
C16 C17 C18 C19 176.3(3) . . . . ?
C17 C18 C19 C20 0.0(4) . . . . ?
C18 C19 C20 C21 0.0(4) . . . . ?
C19 C20 C21 C22 0.0(4) . . . . ?
C20 C21 C22 C17 0.0(4) . . . . ?
C18 C17 C22 C21 0.0(4) . . . . ?
C16 C17 C22 C21 -176.2(3) . . . . ?
C28 C23 C24 C25 3.7(4) . . . . ?
C23 C24 C25 C26 0.2(5) . . . . ?
C24 C25 C26 C27 -1.0(5) . . . . ?
C25 C26 C27 C28 -2.2(4) . . . . ?
C26 C27 C28 C23 6.3(4) . . . . ?
C26 C27 C28 C29 -174.8(3) . . . . ?
C24 C23 C28 C27 -6.9(4) . . . . ?
C24 C23 C28 C29 174.4(3) . . . . ?
C27 C28 C29 N3 144.3(3) . . . . ?
C23 C28 C29 N3 -36.8(5) . . . . ?
C27 C28 C29 C30 -33.1(5) . . . . ?
C23 C28 C29 C30 145.7(3) . . . . ?
N3 C29 C30 C31 -1.0(4) . . . . ?
C28 C29 C30 C31 176.7(3) . . . . ?
C29 C30 C31 N4 1.7(3) . . . . ?
C29 C30 C31 C32 -177.5(3) . . . . ?
C30 C31 C32 C33 -43.1(5) . . . . ?
N4 C31 C32 C33 137.8(3) . . . . ?
C30 C31 C32 C37 137.4(3) . . . . ?
N4 C31 C32 C37 -41.7(4) . . . . ?
C37 C32 C33 C34 0.0(4) . . . . ?
C31 C32 C33 C34 -179.6(3) . . . . ?
C32 C33 C34 C35 0.0(5) . . . . ?
C33 C34 C35 C36 0.0(5) . . . . ?
C34 C35 C36 C37 0.0(5) . . . . ?
C35 C36 C37 C32 0.0(4) . . . . ?
C33 C32 C37 C36 0.0(4) . . . . ?
C31 C32 C37 C36 179.6(3) . . . . ?
C43 C38 C39 C40 0.0(4) . . . . ?
C38 C39 C40 C41 0.0(4) . . . . ?
C39 C40 C41 C42 0.0(4) . . . . ?
C40 C41 C42 C43 0.0(4) . . . . ?
C41 C42 C43 C38 0.0(4) . . . . ?
C41 C42 C43 C44 -177.4(3) . . . . ?
C39 C38 C43 C42 0.0(4) . . . . ?
C39 C38 C43 C44 177.2(3) . . . . ?
C42 C43 C44 N5 -139.9(3) . . . . ?
C38 C43 C44 N5 42.8(5) . . . . ?
C42 C43 C44 C45 37.0(5) . . . . ?
C38 C43 C44 C45 -140.3(3) . . . . ?
N5 C44 C45 C46 -0.5(4) . . . . ?
C43 C44 C45 C46 -177.7(3) . . . . ?
C44 C45 C46 N6 0.4(3) . . . . ?
C44 C45 C46 C47 -178.9(3) . . . . ?
C45 C46 C47 C48 -39.5(5) . . . . ?
N6 C46 C47 C48 141.2(3) . . . . ?
C45 C46 C47 C52 138.3(4) . . . . ?
N6 C46 C47 C52 -41.0(4) . . . . ?
C52 C47 C48 C49 0.0(4) . . . . ?
C46 C47 C48 C49 177.9(3) . . . . ?
C47 C48 C49 C50 0.0(5) . . . . ?
C48 C49 C50 C51 0.0(5) . . . . ?
C49 C50 C51 C52 0.0(5) . . . . ?
C50 C51 C52 C47 0.0(5) . . . . ?
C48 C47 C52 C51 0.0(4) . . . . ?
C46 C47 C52 C51 -177.7(3) . . . . ?
O1 C53 Co1 O2 178.6(3) . . . . ?
C54 C53 Co1 O2 20(3) . . . . ?
O2 C53 Co1 N7 100.60(17) . . . . ?
O1 C53 Co1 N7 -80.78(16) . . . . ?
C54 C53 Co1 N7 120(3) . . . . ?
O2 C53 Co1 N3 9.3(2) . . . . ?
O1 C53 Co1 N3 -172.05(13) . . . . ?
C54 C53 Co1 N3 29(3) . . . . ?
O2 C53 Co1 N5 -164.36(14) . . . . ?
O1 C53 Co1 N5 14.3(2) . . . . ?
C54 C53 Co1 N5 -145(3) . . . . ?
O2 C53 Co1 N1 -83.31(17) . . . . ?
O1 C53 Co1 N1 95.31(16) . . . . ?
C54 C53 Co1 N1 -64(3) . . . . ?
O2 C53 Co1 O1 -178.6(3) . . . . ?
C54 C53 Co1 O1 -159(3) . . . . ?
C15 C14 N1 N2 0.3(3) . . . . ?
C13 C14 N1 N2 175.7(3) . . . . ?
C15 C14 N1 Co1 161.1(2) . . . . ?
C13 C14 N1 Co1 -23.6(5) . . . . ?
O2 Co1 N1 C14 -31.5(3) . . . . ?
N7 Co1 N1 C14 129.3(9) . . . . ?
N3 Co1 N1 C14 -134.6(3) . . . . ?
N5 Co1 N1 C14 138.3(3) . . . . ?
O1 Co1 N1 C14 27.3(3) . . . . ?
C53 Co1 N1 C14 -2.4(3) . . . . ?
O2 Co1 N1 N2 128.53(19) . . . . ?
N7 Co1 N1 N2 -70.7(11) . . . . ?
N3 Co1 N1 N2 25.40(19) . . . . ?
N5 Co1 N1 N2 -61.67(19) . . . . ?
O1 Co1 N1 N2 -172.65(18) . . . . ?
C53 Co1 N1 N2 157.68(19) . . . . ?
C14 N1 N2 C16 -0.2(3) . . . . ?
Co1 N1 N2 C16 -166.78(18) . . . . ?
C14 N1 N2 B1 -167.8(3) . . . . ?
Co1 N1 N2 B1 25.6(3) . . . . ?
C15 C16 N2 N1 -0.1(3) . . . . ?
C17 C16 N2 N1 179.4(3) . . . . ?
C15 C16 N2 B1 166.0(3) . . . . ?
C17 C16 N2 B1 -14.5(5) . . . . ?
N4 B1 N2 N1 -77.4(3) . . . . ?
N6 B1 N2 N1 45.0(3) . . . . ?
N4 B1 N2 C16 117.9(3) . . . . ?
N6 B1 N2 C16 -119.7(3) . . . . ?
C30 C29 N3 N4 -0.2(3) . . . . ?
C28 C29 N3 N4 -177.9(3) . . . . ?
C30 C29 N3 Co1 165.4(2) . . . . ?
C28 C29 N3 Co1 -12.4(5) . . . . ?
O2 Co1 N3 N4 -135.26(18) . . . . ?
N7 Co1 N3 N4 127.73(19) . . . . ?
N5 Co1 N3 N4 36.04(18) . . . . ?
N1 Co1 N3 N4 -47.07(19) . . . . ?
O1 Co1 N3 N4 -152.3(2) . . . . ?
C53 Co1 N3 N4 -139.94(17) . . . . ?
O2 Co1 N3 C29 60.2(3) . . . . ?
N7 Co1 N3 C29 -36.8(3) . . . . ?
N5 Co1 N3 C29 -128.5(3) . . . . ?
N1 Co1 N3 C29 148.4(3) . . . . ?
O1 Co1 N3 C29 43.2(4) . . . . ?
C53 Co1 N3 C29 55.6(3) . . . . ?
C29 N3 N4 C31 1.3(3) . . . . ?
Co1 N3 N4 C31 -167.61(18) . . . . ?
C29 N3 N4 B1 -176.4(2) . . . . ?
Co1 N3 N4 B1 14.7(3) . . . . ?
C30 C31 N4 N3 -1.9(3) . . . . ?
C32 C31 N4 N3 177.4(3) . . . . ?
C30 C31 N4 B1 175.4(3) . . . . ?
C32 C31 N4 B1 -5.3(5) . . . . ?
N2 B1 N4 N3 50.0(3) . . . . ?
N6 B1 N4 N3 -71.7(3) . . . . ?
N2 B1 N4 C31 -127.2(3) . . . . ?
N6 B1 N4 C31 111.2(3) . . . . ?
C45 C44 N5 N6 0.3(3) . . . . ?
C43 C44 N5 N6 177.7(3) . . . . ?
C45 C44 N5 Co1 174.9(2) . . . . ?
C43 C44 N5 Co1 -7.7(5) . . . . ?
O2 Co1 N5 C44 -83.8(4) . . . . ?
N7 Co1 N5 C44 46.0(3) . . . . ?
N3 Co1 N5 C44 135.5(3) . . . . ?
N1 Co1 N5 C44 -133.2(3) . . . . ?
O1 Co1 N5 C44 -41.6(3) . . . . ?
C53 Co1 N5 C44 -49.2(3) . . . . ?
O2 Co1 N5 N6 90.5(4) . . . . ?
N7 Co1 N5 N6 -139.78(18) . . . . ?
N3 Co1 N5 N6 -50.26(18) . . . . ?
N1 Co1 N5 N6 41.05(18) . . . . ?
O1 Co1 N5 N6 132.60(17) . . . . ?
C53 Co1 N5 N6 125.07(19) . . . . ?
C44 N5 N6 C46 0.0(3) . . . . ?
Co1 N5 N6 C46 -176.02(18) . . . . ?
C44 N5 N6 B1 -171.3(2) . . . . ?
Co1 N5 N6 B1 12.8(3) . . . . ?
C45 C46 N6 N5 -0.3(3) . . . . ?
C47 C46 N6 N5 179.2(2) . . . . ?
C45 C46 N6 B1 169.4(3) . . . . ?
C47 C46 N6 B1 -11.2(5) . . . . ?
N2 B1 N6 N5 -70.1(3) . . . . ?
N4 B1 N6 N5 53.8(3) . . . . ?
N2 B1 N6 C46 120.9(3) . . . . ?
N4 B1 N6 C46 -115.2(3) . . . . ?
C4 C5 N7 C7 0.6(5) . . . . ?
C4 C5 N7 Co1 -174.3(2) . . . . ?
C6 C7 N7 C5 2.9(5) . . . . ?
C6 C7 N7 Co1 177.6(2) . . . . ?
O2 Co1 N7 C5 -153.6(2) . . . . ?
N3 Co1 N7 C5 -50.4(2) . . . . ?
N5 Co1 N7 C5 36.8(2) . . . . ?
N1 Co1 N7 C5 45.7(11) . . . . ?
O1 Co1 N7 C5 148.0(2) . . . . ?
C53 Co1 N7 C5 177.3(2) . . . . ?
O2 Co1 N7 C7 32.0(3) . . . . ?
N3 Co1 N7 C7 135.2(3) . . . . ?
N5 Co1 N7 C7 -137.6(3) . . . . ?
N1 Co1 N7 C7 -128.6(10) . . . . ?
O1 Co1 N7 C7 -26.4(3) . . . . ?
C53 Co1 N7 C7 3.0(3) . . . . ?
O2 C53 O1 Co1 1.3(2) . . . . ?
C54 C53 O1 Co1 178.1(2) . . . . ?
O2 Co1 O1 C53 -0.79(15) . . . . ?
N7 Co1 O1 C53 99.01(17) . . . . ?
N3 Co1 O1 C53 18.6(3) . . . . ?
N5 Co1 O1 C53 -170.30(15) . . . . ?
N1 Co1 O1 C53 -86.12(17) . . . . ?
O1 C53 O2 Co1 -1.4(3) . . . . ?
C54 C53 O2 Co1 -178.3(2) . . . . ?
N7 Co1 O2 C53 -81.71(18) . . . . ?
N3 Co1 O2 C53 -172.92(16) . . . . ?
N5 Co1 O2 C53 47.5(4) . . . . ?
N1 Co1 O2 C53 96.56(17) . . . . ?
O1 Co1 O2 C53 0.80(15) . . . . ?
C2 C1 S1 C55 0.8(3) . . . . ?
C55 C55 S1 C1 175.2(4) 3_565 . . . ?
S2 C55 S1 C1 -2.05(19) . . . . ?
C1 C2 S2 C55 -1.9(3) . . . . ?
C3 C2 S2 C55 -176.7(2) . . . . ?
C55 C55 S2 C2 -174.9(4) 3_565 . . . ?
S1 C55 S2 C2 2.4(2) . . . . ?
